data_2020399
loop_
_publ_author_name
'Lu, Ji-Tao'
'Meng, Dan-Dan'
'Meng, Qing-Guo'

_publ_section_title
;
 Assembly of Zn^II^ and Cd^II^ coordination polymers based on a flexible
 multicarboxylate ligand and nitrogen-containing auxiliary ligands through
 a mixed-ligand synthetic strategy: syntheses, structures and fluorescence
 properties
;
_journal_coeditor_code LF3022
_journal_issue 2
_journal_name_full 'Acta Crystallographica Section C'
_journal_page_first 99
_journal_page_last 104
_journal_paper_doi 10.1107/S2053229615023967
_journal_volume 72
_journal_year 2016
_chemical_formula_iupac '[Cd2 (C22 H10 O10) (C12 H8 N2)2 (H2 O)2] , 2C3 H7 N O'
_chemical_formula_moiety 'C46 H30 Cd2 N4 O12, 2C3 H7 N O'
_chemical_formula_sum 'C52 H44 Cd2 N6 O14'
_chemical_formula_weight 1201.74
_chemical_name_systematic
;Poly[[diaquabis(1,10-phenanthroline)[\m~4~-4,4'-(1,4-phenylenedioxy)bis(benzene-1,2-dicarboxylato)]dicadmium(II)]
dimethylformamide monosolvate]
;
_space_group_IT_number 2
_symmetry_cell_setting triclinic
_symmetry_space_group_name_Hall '-P 1'
_symmetry_space_group_name_H-M 'P -1'
_atom_sites_solution_hydrogens geom
_atom_sites_solution_primary direct
_atom_sites_solution_secondary difmap
_audit_creation_method SHELXL97
_cell_angle_alpha 106.134(6)
_cell_angle_beta 101.602(6)
_cell_angle_gamma 97.496(5)
_cell_formula_units_Z 1
_cell_length_a 6.8275(4)
_cell_length_b 12.7613(7)
_cell_length_c 14.8770(11)
_cell_measurement_reflns_used 4665
_cell_measurement_temperature 250.01(10)
_cell_measurement_theta_max 35.092
_cell_measurement_theta_min 2.0295
_cell_volume 1195.55(14)
_computing_cell_refinement 'CrysAlis PRO (Agilent, 2013)'
_computing_data_collection 'CrysAlis PRO (Agilent, 2013)'
_computing_data_reduction 'CrysAlis PRO (Agilent, 2013)'
_computing_molecular_graphics
;
ORTEP-3 for Windows (Farrugia, 2012)
;
_computing_publication_material
;
PLATON (Spek, 2009)
;
_computing_structure_refinement
;
SHELXL97 (Sheldrick, 2008)
;
_computing_structure_solution
;
SHELXS97 (Sheldrick, 2008)
;
_diffrn_ambient_temperature 250.01(10)
_diffrn_measured_fraction_theta_full 0.999
_diffrn_measured_fraction_theta_max 0.999
_diffrn_measurement_device_type 'Agilent SuperNova Eos CCD area-detector'
_diffrn_measurement_method CCD
_diffrn_radiation_monochromator graphite
_diffrn_radiation_source 'fine-focus sealed tube'
_diffrn_radiation_type CuK\a
_diffrn_radiation_wavelength 1.54184
_diffrn_reflns_av_R_equivalents 0.0363
_diffrn_reflns_av_sigmaI/netI 0.0487
_diffrn_reflns_limit_h_max 8
_diffrn_reflns_limit_h_min -7
_diffrn_reflns_limit_k_max 15
_diffrn_reflns_limit_k_min -11
_diffrn_reflns_limit_l_max 17
_diffrn_reflns_limit_l_min -17
_diffrn_reflns_number 8401
_diffrn_reflns_theta_full 67.08
_diffrn_reflns_theta_max 67.08
_diffrn_reflns_theta_min 3.19
_exptl_absorpt_coefficient_mu 7.779
_exptl_absorpt_correction_T_max 0.2794
_exptl_absorpt_correction_T_min 0.2279
_exptl_absorpt_correction_type multi-scan
_exptl_absorpt_process_details
;
(SADABS; Sheldrick, 1996)
;
_exptl_crystal_colour colourless
_exptl_crystal_density_diffrn 1.669
_exptl_crystal_density_method 'not measured'
_exptl_crystal_description block
_exptl_crystal_F_000 606
_exptl_crystal_size_max 0.27
_exptl_crystal_size_mid 0.24
_exptl_crystal_size_min 0.22
_refine_diff_density_max 0.456
_refine_diff_density_min -0.810
_refine_ls_extinction_method none
_refine_ls_goodness_of_fit_ref 0.957
_refine_ls_hydrogen_treatment constr
_refine_ls_matrix_type full
_refine_ls_number_parameters 336
_refine_ls_number_reflns 4256
_refine_ls_number_restraints 0
_refine_ls_restrained_S_all 0.957
_refine_ls_R_factor_all 0.0349
_refine_ls_R_factor_gt 0.0299
_refine_ls_shift/su_max 0.001
_refine_ls_shift/su_mean 0.000
_refine_ls_structure_factor_coef Fsqd
_refine_ls_weighting_details 'calc w = 1/[\s^2^(Fo^2^)+(0.0305P)^2^+1.1118P] where P=(Fo^2^+2Fc^2^)/3'
_refine_ls_weighting_scheme calc
_refine_ls_wR_factor_gt 0.0672
_refine_ls_wR_factor_ref 0.0726
_reflns_number_gt 3854
_reflns_number_total 4256
_reflns_threshold_expression I>2\s(I)
_cod_data_source_file lf3022sup1.cif
_cod_data_source_block 2
_cod_depositor_comments 'Adding full bibliography for 2020398--2020399.cif.'
_cod_original_cell_volume 1195.55(13)
_cod_original_sg_symbol_H-M P-1
_cod_database_code 2020399
_cod_database_fobs_code 2020399

loop_
_symmetry_equiv_pos_as_xyz
'x, y, z'
'-x, -y, -z'

loop_
_atom_site_type_symbol
_atom_site_label
_atom_site_fract_x
_atom_site_fract_y
_atom_site_fract_z
_atom_site_U_iso_or_equiv
_atom_site_adp_type
_atom_site_calc_flag
_atom_site_refinement_flags
_atom_site_occupancy
_atom_site_symmetry_multiplicity
Cd Cd1 0.20594(3) 0.165959(17) 0.488435(15) 0.02344(8) Uani d . 1 1
N N1 0.2289(4) 0.3270(2) 0.44005(19) 0.0232(6) Uani d . 1 1
N N2 0.1619(4) 0.3200(2) 0.61328(19) 0.0256(6) Uani d . 1 1
N N3 0.5730(5) 0.1050(3) 0.1438(2) 0.0412(8) Uani d . 1 1
O O1 -0.1467(4) 0.11438(19) 0.45922(17) 0.0339(6) Uani d . 1 1
H H1B -0.1733 0.1016 0.5090 0.041 Uiso d R 1 1
H H1C -0.1861 0.0536 0.4129 0.041 Uiso d R 1 1
O O2 0.2720(5) -0.0069(2) 0.41562(18) 0.0471(7) Uani d . 1 1
O O3 0.1480(4) 0.07496(19) 0.31257(18) 0.0418(6) Uani d . 1 1
O O4 0.6732(3) -0.11028(18) 0.36908(16) 0.0277(5) Uani d . 1 1
O O5 0.4485(4) -0.21767(19) 0.40961(16) 0.0310(5) Uani d . 1 1
O O6 0.2079(4) -0.3696(2) 0.01024(17) 0.0415(7) Uani d . 1 1
O O7 0.3215(6) 0.1864(4) 0.0877(4) 0.1068(17) Uani d . 1 1
C C1 0.1273(5) 0.3160(3) 0.6970(2) 0.0335(8) Uani d . 1 1
H H1 0.0961 0.2468 0.7055 0.040 Uiso calc R 1 1
C C2 0.1356(6) 0.4113(3) 0.7728(3) 0.0395(9) Uani d . 1 1
H H2 0.1110 0.4055 0.8306 0.047 Uiso calc R 1 1
C C3 0.1805(5) 0.5134(3) 0.7608(3) 0.0379(9) Uani d . 1 1
H H3 0.1906 0.5777 0.8113 0.045 Uiso calc R 1 1
C C4 0.2113(5) 0.5209(3) 0.6723(3) 0.0302(8) Uani d . 1 1
C C5 0.2442(5) 0.6238(3) 0.6512(3) 0.0389(9) Uani d . 1 1
H H5 0.2512 0.6901 0.6989 0.047 Uiso calc R 1 1
C C6 0.2650(5) 0.6266(3) 0.5639(3) 0.0354(9) Uani d . 1 1
H H6 0.2835 0.6946 0.5520 0.042 Uiso calc R 1 1
C C7 0.2594(5) 0.5269(3) 0.4889(3) 0.0280(7) Uani d . 1 1
C C8 0.2825(5) 0.5265(3) 0.3975(3) 0.0344(8) Uani d . 1 1
H H8 0.3036 0.5930 0.3832 0.041 Uiso calc R 1 1
C C9 0.2738(5) 0.4277(3) 0.3292(3) 0.0339(8) Uani d . 1 1
H H9 0.2856 0.4259 0.2676 0.041 Uiso calc R 1 1
C C10 0.2471(5) 0.3294(3) 0.3533(2) 0.0296(7) Uani d . 1 1
H H10 0.2417 0.2626 0.3064 0.036 Uiso calc R 1 1
C C11 0.2319(4) 0.4239(2) 0.5073(2) 0.0228(7) Uani d . 1 1
C C12 0.2023(4) 0.4213(2) 0.6000(2) 0.0223(7) Uani d . 1 1
C C13 0.2116(5) -0.0060(3) 0.3308(2) 0.0262(7) Uani d . 1 1
C C14 0.2141(5) -0.1058(2) 0.2498(2) 0.0229(7) Uani d . 1 1
C C15 0.3450(5) -0.1789(2) 0.2610(2) 0.0207(6) Uani d . 1 1
C C16 0.3476(5) -0.2680(2) 0.1812(2) 0.0238(7) Uani d . 1 1
H H16 0.4364 -0.3163 0.1880 0.029 Uiso calc R 1 1
C C17 0.2172(5) -0.2837(3) 0.0925(2) 0.0277(7) Uani d . 1 1
C C18 0.0816(5) -0.2135(3) 0.0809(2) 0.0268(7) Uani d . 1 1
H H18 -0.0092 -0.2263 0.0215 0.032 Uiso calc R 1 1
C C19 0.0841(5) -0.1246(3) 0.1590(2) 0.0276(7) Uani d . 1 1
H H19 -0.0029 -0.0757 0.1511 0.033 Uiso calc R 1 1
C C20 0.4978(5) -0.1657(2) 0.3547(2) 0.0230(7) Uani d . 1 1
C C21 0.3610(5) -0.4325(3) 0.0102(2) 0.0298(8) Uani d . 1 1
C C22 0.3247(5) -0.5338(3) 0.0258(2) 0.0339(8) Uani d . 1 1
H H22 0.2064 -0.5559 0.0433 0.041 Uiso calc R 1 1
C C23 0.5343(5) -0.3973(3) -0.0154(3) 0.0343(8) Uani d . 1 1
H H23 0.5569 -0.3285 -0.0257 0.041 Uiso calc R 1 1
C C24 0.3942(7) 0.1347(4) 0.1389(3) 0.0517(11) Uani d . 1 1
H H24 0.3168 0.1143 0.1783 0.062 Uiso calc R 1 1
C C25 0.6430(8) 0.0433(5) 0.2069(5) 0.083(2) Uani d . 1 1
H H25A 0.5583 0.0445 0.2514 0.124 Uiso calc R 1 1
H H25B 0.7815 0.0765 0.2423 0.124 Uiso calc R 1 1
H H25C 0.6360 -0.0322 0.1694 0.124 Uiso calc R 1 1
C C26 0.7060(9) 0.1303(5) 0.0844(4) 0.0736(15) Uani d . 1 1
H H26A 0.6388 0.1654 0.0412 0.110 Uiso calc R 1 1
H H26B 0.7372 0.0626 0.0477 0.110 Uiso calc R 1 1
H H26C 0.8300 0.1795 0.1252 0.110 Uiso calc R 1 1

loop_
_atom_site_aniso_label
_atom_site_aniso_U_11
_atom_site_aniso_U_22
_atom_site_aniso_U_33
_atom_site_aniso_U_12
_atom_site_aniso_U_13
_atom_site_aniso_U_23
Cd1 0.02953(13) 0.01776(12) 0.02156(12) 0.00860(9) 0.00474(9) 0.00324(8)
N1 0.0192(13) 0.0221(13) 0.0293(14) 0.0067(10) 0.0063(11) 0.0086(11)
N2 0.0234(13) 0.0237(13) 0.0269(14) 0.0048(11) 0.0051(11) 0.0042(11)
N3 0.0434(19) 0.0447(18) 0.0413(19) 0.0063(15) 0.0180(15) 0.0183(15)
O1 0.0367(13) 0.0263(12) 0.0332(13) -0.0013(10) 0.0094(11) 0.0036(10)
O2 0.079(2) 0.0369(14) 0.0239(13) 0.0310(14) 0.0083(13) 0.0018(11)
O3 0.0641(18) 0.0250(12) 0.0354(14) 0.0216(12) 0.0110(13) 0.0034(11)
O4 0.0276(12) 0.0243(11) 0.0262(12) 0.0015(9) 0.0016(10) 0.0052(9)
O5 0.0341(13) 0.0297(12) 0.0270(12) 0.0019(10) 0.0033(10) 0.0104(10)
O6 0.0415(15) 0.0423(14) 0.0258(13) 0.0267(12) -0.0056(11) -0.0113(11)
O7 0.083(3) 0.124(4) 0.161(5) 0.042(3) 0.030(3) 0.110(4)
C1 0.0317(18) 0.040(2) 0.0305(19) 0.0097(16) 0.0100(15) 0.0116(16)
C2 0.037(2) 0.054(2) 0.0233(18) 0.0153(18) 0.0055(16) 0.0043(17)
C3 0.0333(19) 0.041(2) 0.0269(18) 0.0146(16) 0.0012(15) -0.0075(16)
C4 0.0175(16) 0.0271(17) 0.037(2) 0.0068(13) -0.0004(14) 0.0006(15)
C5 0.0269(18) 0.0208(16) 0.052(2) 0.0070(14) -0.0064(17) -0.0048(16)
C6 0.0205(17) 0.0177(16) 0.060(3) 0.0036(13) 0.0001(17) 0.0073(16)
C7 0.0130(14) 0.0235(16) 0.044(2) 0.0047(12) -0.0012(14) 0.0105(15)
C8 0.0206(16) 0.0360(19) 0.050(2) 0.0034(14) 0.0037(16) 0.0242(17)
C9 0.0295(18) 0.046(2) 0.035(2) 0.0114(16) 0.0114(16) 0.0217(17)
C10 0.0263(17) 0.0311(17) 0.0319(18) 0.0085(14) 0.0067(14) 0.0096(14)
C11 0.0127(14) 0.0220(15) 0.0322(17) 0.0026(12) 0.0024(12) 0.0087(13)
C12 0.0152(14) 0.0204(15) 0.0272(16) 0.0050(12) 0.0026(12) 0.0021(13)
C13 0.0242(16) 0.0230(16) 0.0298(18) 0.0047(13) 0.0085(14) 0.0044(13)
C14 0.0265(16) 0.0208(15) 0.0237(16) 0.0075(13) 0.0095(13) 0.0068(13)
C15 0.0207(15) 0.0195(14) 0.0204(15) 0.0016(12) 0.0067(12) 0.0038(12)
C16 0.0242(16) 0.0193(15) 0.0261(16) 0.0090(12) 0.0045(13) 0.0032(13)
C17 0.0279(17) 0.0251(16) 0.0237(16) 0.0089(13) 0.0032(14) -0.0017(13)
C18 0.0260(17) 0.0316(17) 0.0199(16) 0.0111(14) 0.0026(13) 0.0033(13)
C19 0.0273(17) 0.0268(16) 0.0299(18) 0.0140(14) 0.0069(14) 0.0072(14)
C20 0.0271(17) 0.0151(14) 0.0230(16) 0.0048(12) 0.0045(13) 0.0007(12)
C21 0.0320(18) 0.0271(16) 0.0206(16) 0.0149(14) -0.0016(14) -0.0060(13)
C22 0.0304(18) 0.042(2) 0.0259(18) 0.0080(15) 0.0062(15) 0.0045(15)
C23 0.037(2) 0.0263(17) 0.0327(19) 0.0083(15) -0.0005(16) 0.0047(14)
C24 0.052(3) 0.045(2) 0.064(3) 0.013(2) 0.014(2) 0.024(2)
C25 0.050(3) 0.116(5) 0.119(5) 0.026(3) 0.024(3) 0.090(4)
C26 0.084(4) 0.073(4) 0.078(4) 0.013(3) 0.046(3) 0.029(3)

loop_
_atom_type_symbol
_atom_type_description
_atom_type_scat_dispersion_real
_atom_type_scat_dispersion_imag
_atom_type_scat_source
C C 0.0181 0.0091 'International Tables Vol C Tables 4.2.6.8 and 6.1.1.4'
H H 0.0000 0.0000 'International Tables Vol C Tables 4.2.6.8 and 6.1.1.4'
N N 0.0311 0.0180 'International Tables Vol C Tables 4.2.6.8 and 6.1.1.4'
O O 0.0492 0.0322 'International Tables Vol C Tables 4.2.6.8 and 6.1.1.4'
Cd Cd 0.1185 4.6533 'International Tables Vol C Tables 4.2.6.8 and 6.1.1.4'

loop_
_geom_angle_atom_site_label_1
_geom_angle_atom_site_label_2
_geom_angle_atom_site_label_3
_geom_angle_site_symmetry_1
_geom_angle_site_symmetry_3
_geom_angle
O2 Cd1 O1 . . 98.17(10)
O2 Cd1 N1 . . 129.62(9)
O1 Cd1 N1 . . 100.26(8)
O2 Cd1 N2 . . 158.99(9)
O1 Cd1 N2 . . 83.18(8)
N1 Cd1 N2 . . 70.07(9)
O2 Cd1 O5 . 2_656 88.87(9)
O1 Cd1 O5 . 2_656 153.56(8)
N1 Cd1 O5 . 2_656 94.53(8)
N2 Cd1 O5 . 2_656 81.44(9)
O2 Cd1 O4 . 2_656 79.86(8)
O1 Cd1 O4 . 2_656 102.10(8)
N1 Cd1 O4 . 2_656 139.32(8)
N2 Cd1 O4 . 2_656 79.37(8)
O5 Cd1 O4 2_656 2_656 53.92(7)
O2 Cd1 O3 . . 54.03(8)
O1 Cd1 O3 . . 84.67(9)
N1 Cd1 O3 . . 81.60(9)
N2 Cd1 O3 . . 146.47(9)
O5 Cd1 O3 2_656 . 119.33(9)
O4 Cd1 O3 2_656 . 133.86(8)
C10 N1 C11 . . 118.4(3)
C10 N1 Cd1 . . 124.7(2)
C11 N1 Cd1 . . 116.9(2)
C1 N2 C12 . . 118.6(3)
C1 N2 Cd1 . . 125.6(2)
C12 N2 Cd1 . . 115.3(2)
C24 N3 C25 . . 121.0(4)
C24 N3 C26 . . 122.2(4)
C25 N3 C26 . . 116.8(4)
Cd1 O1 H1B . . 108.1
Cd1 O1 H1C . . 108.1
H1B O1 H1C . . 107.4
C13 O2 Cd1 . . 95.7(2)
C13 O3 Cd1 . . 88.4(2)
C20 O4 Cd1 . 2_656 91.00(18)
C20 O5 Cd1 . 2_656 91.58(18)
C17 O6 C21 . . 119.2(2)
N2 C1 C2 . . 122.7(3)
N2 C1 H1 . . 118.6
C2 C1 H1 . . 118.6
C3 C2 C1 . . 119.0(4)
C3 C2 H2 . . 120.5
C1 C2 H2 . . 120.5
C2 C3 C4 . . 119.9(3)
C2 C3 H3 . . 120.0
C4 C3 H3 . . 120.0
C3 C4 C12 . . 117.6(3)
C3 C4 C5 . . 123.6(3)
C12 C4 C5 . . 118.8(3)
C6 C5 C4 . . 121.5(3)
C6 C5 H5 . . 119.3
C4 C5 H5 . . 119.3
C5 C6 C7 . . 121.2(3)
C5 C6 H6 . . 119.4
C7 C6 H6 . . 119.4
C8 C7 C11 . . 117.9(3)
C8 C7 C6 . . 122.9(3)
C11 C7 C6 . . 119.2(3)
C9 C8 C7 . . 119.5(3)
C9 C8 H8 . . 120.3
C7 C8 H8 . . 120.3
C8 C9 C10 . . 119.1(3)
C8 C9 H9 . . 120.5
C10 C9 H9 . . 120.5
N1 C10 C9 . . 123.0(3)
N1 C10 H10 . . 118.5
C9 C10 H10 . . 118.5
N1 C11 C7 . . 122.1(3)
N1 C11 C12 . . 118.7(3)
C7 C11 C12 . . 119.2(3)
N2 C12 C4 . . 122.1(3)
N2 C12 C11 . . 117.9(3)
C4 C12 C11 . . 120.0(3)
O3 C13 O2 . . 121.8(3)
O3 C13 C14 . . 119.7(3)
O2 C13 C14 . . 118.5(3)
C15 C14 C19 . . 118.9(3)
C15 C14 C13 . . 122.3(3)
C19 C14 C13 . . 118.7(3)
C14 C15 C16 . . 119.8(3)
C14 C15 C20 . . 124.1(3)
C16 C15 C20 . . 116.0(3)
C17 C16 C15 . . 119.6(3)
C17 C16 H16 . . 120.2
C15 C16 H16 . . 120.2
C18 C17 O6 . . 115.2(3)
C18 C17 C16 . . 121.2(3)
O6 C17 C16 . . 123.6(3)
C19 C18 C17 . . 118.7(3)
C19 C18 H18 . . 120.6
C17 C18 H18 . . 120.6
C18 C19 C14 . . 121.7(3)
C18 C19 H19 . . 119.2
C14 C19 H19 . . 119.2
O4 C20 O5 . . 123.4(3)
O4 C20 C15 . . 117.6(3)
O5 C20 C15 . . 118.7(3)
C23 C21 C22 . . 121.6(3)
C23 C21 O6 . . 119.1(3)
C22 C21 O6 . . 118.9(3)
C21 C22 C23 . 2_645 119.6(3)
C21 C22 H22 . . 120.2
C23 C22 H22 2_645 . 120.2
C21 C23 C22 . 2_645 118.8(3)
C21 C23 H23 . . 120.6
C22 C23 H23 2_645 . 120.6
O7 C24 N3 . . 125.9(5)
O7 C24 H24 . . 117.0
N3 C24 H24 . . 117.0
N3 C25 H25A . . 109.5
N3 C25 H25B . . 109.5
H25A C25 H25B . . 109.5
N3 C25 H25C . . 109.5
H25A C25 H25C . . 109.5
H25B C25 H25C . . 109.5
N3 C26 H26A . . 109.5
N3 C26 H26B . . 109.5
H26A C26 H26B . . 109.5
N3 C26 H26C . . 109.5
H26A C26 H26C . . 109.5
H26B C26 H26C . . 109.5

loop_
_geom_bond_atom_site_label_1
_geom_bond_atom_site_label_2
_geom_bond_site_symmetry_2
_geom_bond_distance
Cd1 O2 . 2.318(2)
Cd1 O1 . 2.329(2)
Cd1 N1 . 2.355(3)
Cd1 N2 . 2.399(3)
Cd1 O5 2_656 2.429(2)
Cd1 O4 2_656 2.443(2)
Cd1 O3 . 2.475(3)
N1 C10 . 1.330(4)
N1 C11 . 1.353(4)
N2 C1 . 1.326(4)
N2 C12 . 1.363(4)
N3 C24 . 1.319(5)
N3 C25 . 1.435(5)
N3 C26 . 1.454(5)
O1 H1B . 0.8500
O1 H1C . 0.8500
O2 C13 . 1.250(4)
O3 C13 . 1.247(4)
O4 C20 . 1.253(4)
O4 Cd1 2_656 2.442(2)
O5 C20 . 1.255(4)
O5 Cd1 2_656 2.429(2)
O6 C17 . 1.382(4)
O6 C21 . 1.398(4)
O7 C24 . 1.213(5)
C1 C2 . 1.396(5)
C1 H1 . 0.9300
C2 C3 . 1.368(6)
C2 H2 . 0.9300
C3 C4 . 1.400(5)
C3 H3 . 0.9300
C4 C12 . 1.404(4)
C4 C5 . 1.434(5)
C5 C6 . 1.344(6)
C5 H5 . 0.9300
C6 C7 . 1.430(5)
C6 H6 . 0.9300
C7 C8 . 1.400(5)
C7 C11 . 1.412(4)
C8 C9 . 1.368(5)
C8 H8 . 0.9300
C9 C10 . 1.396(5)
C9 H9 . 0.9300
C10 H10 . 0.9300
C11 C12 . 1.442(5)
C13 C14 . 1.495(4)
C14 C15 . 1.393(4)
C14 C19 . 1.398(4)
C15 C16 . 1.402(4)
C15 C20 . 1.516(4)
C16 C17 . 1.382(4)
C16 H16 . 0.9300
C17 C18 . 1.388(4)
C18 C19 . 1.375(4)
C18 H18 . 0.9300
C19 H19 . 0.9300
C21 C23 . 1.373(5)
C21 C22 . 1.376(5)
C22 C23 2_645 1.390(5)
C22 H22 . 0.9300
C23 C22 2_645 1.390(5)
C23 H23 . 0.9300
C24 H24 . 0.9300
C25 H25A . 0.9600
C25 H25B . 0.9600
C25 H25C . 0.9600
C26 H26A . 0.9600
C26 H26B . 0.9600
C26 H26C . 0.9600

loop_
_geom_hbond_atom_site_label_D
_geom_hbond_atom_site_label_H
_geom_hbond_atom_site_label_A
_geom_hbond_site_symmetry_A
_geom_hbond_distance_DH
_geom_hbond_distance_HA
_geom_hbond_distance_DA
_geom_hbond_angle_DHA
O1 H1B O2 2_556 0.85 1.99 2.7853(2) 156
O1 H1C O4 1_455 0.85 2.03 2.7836(2) 147

loop_
_geom_torsion_atom_site_label_1
_geom_torsion_atom_site_label_2
_geom_torsion_atom_site_label_3
_geom_torsion_atom_site_label_4
_geom_torsion_site_symmetry_1
_geom_torsion_site_symmetry_4
_geom_torsion
O2 Cd1 N1 C10 . . 13.5(3)
O1 Cd1 N1 C10 . . -96.2(3)
N2 Cd1 N1 C10 . . -175.0(3)
O5 Cd1 N1 C10 2_656 . 105.8(3)
O4 Cd1 N1 C10 2_656 . 141.3(2)
O3 Cd1 N1 C10 . . -13.2(2)
O2 Cd1 N1 C11 . . -163.7(2)
O1 Cd1 N1 C11 . . 86.6(2)
N2 Cd1 N1 C11 . . 7.8(2)
O5 Cd1 N1 C11 2_656 . -71.4(2)
O4 Cd1 N1 C11 2_656 . -35.9(3)
O3 Cd1 N1 C11 . . 169.6(2)
O2 Cd1 N2 C1 . . -19.3(4)
O1 Cd1 N2 C1 . . 75.7(3)
N1 Cd1 N2 C1 . . 179.3(3)
O5 Cd1 N2 C1 2_656 . -82.7(3)
O4 Cd1 N2 C1 2_656 . -28.0(3)
O3 Cd1 N2 C1 . . 145.2(3)
O2 Cd1 N2 C12 . . 152.0(3)
O1 Cd1 N2 C12 . . -113.0(2)
N1 Cd1 N2 C12 . . -9.4(2)
O5 Cd1 N2 C12 2_656 . 88.6(2)
O4 Cd1 N2 C12 2_656 . 143.3(2)
O3 Cd1 N2 C12 . . -43.5(3)
O1 Cd1 O2 C13 . . 76.5(2)
N1 Cd1 O2 C13 . . -34.1(3)
N2 Cd1 O2 C13 . . 168.8(2)
O5 Cd1 O2 C13 2_656 . -129.0(2)
O4 Cd1 O2 C13 2_656 . 177.5(2)
O3 Cd1 O2 C13 . . -0.7(2)
O2 Cd1 O3 C13 . . 0.7(2)
O1 Cd1 O3 C13 . . -103.4(2)
N1 Cd1 O3 C13 . . 155.4(2)
N2 Cd1 O3 C13 . . -172.49(19)
O5 Cd1 O3 C13 2_656 . 64.9(2)
O4 Cd1 O3 C13 2_656 . -1.7(3)
C12 N2 C1 C2 . . -1.7(5)
Cd1 N2 C1 C2 . . 169.4(3)
N2 C1 C2 C3 . . 0.2(6)
C1 C2 C3 C4 . . 1.9(5)
C2 C3 C4 C12 . . -2.5(5)
C2 C3 C4 C5 . . 175.3(3)
C3 C4 C5 C6 . . -177.3(3)
C12 C4 C5 C6 . . 0.4(5)
C4 C5 C6 C7 . . -1.3(5)
C5 C6 C7 C8 . . -179.4(3)
C5 C6 C7 C11 . . -0.2(5)
C11 C7 C8 C9 . . 1.3(5)
C6 C7 C8 C9 . . -179.5(3)
C7 C8 C9 C10 . . -1.6(5)
C11 N1 C10 C9 . . 1.5(5)
Cd1 N1 C10 C9 . . -175.6(2)
C8 C9 C10 N1 . . 0.2(5)
C10 N1 C11 C7 . . -1.9(4)
Cd1 N1 C11 C7 . . 175.6(2)
C10 N1 C11 C12 . . 177.0(3)
Cd1 N1 C11 C12 . . -5.6(4)
C8 C7 C11 N1 . . 0.5(4)
C6 C7 C11 N1 . . -178.8(3)
C8 C7 C11 C12 . . -178.4(3)
C6 C7 C11 C12 . . 2.4(4)
C1 N2 C12 C4 . . 1.0(5)
Cd1 N2 C12 C4 . . -171.0(2)
C1 N2 C12 C11 . . -177.7(3)
Cd1 N2 C12 C11 . . 10.4(3)
C3 C4 C12 N2 . . 1.1(5)
C5 C4 C12 N2 . . -176.8(3)
C3 C4 C12 C11 . . 179.7(3)
C5 C4 C12 C11 . . 1.8(4)
N1 C11 C12 N2 . . -3.4(4)
C7 C11 C12 N2 . . 175.5(3)
N1 C11 C12 C4 . . 177.9(3)
C7 C11 C12 C4 . . -3.2(4)
Cd1 O3 C13 O2 . . -1.3(4)
Cd1 O3 C13 C14 . . 177.9(3)
Cd1 O2 C13 O3 . . 1.4(4)
Cd1 O2 C13 C14 . . -177.8(2)
O3 C13 C14 C15 . . 156.0(3)
O2 C13 C14 C15 . . -24.7(5)
O3 C13 C14 C19 . . -22.2(5)
O2 C13 C14 C19 . . 157.0(3)
C19 C14 C15 C16 . . 1.4(5)
C13 C14 C15 C16 . . -176.9(3)
C19 C14 C15 C20 . . 177.9(3)
C13 C14 C15 C20 . . -0.3(5)
C14 C15 C16 C17 . . -1.2(5)
C20 C15 C16 C17 . . -178.0(3)
C21 O6 C17 C18 . . 168.9(3)
C21 O6 C17 C16 . . -12.4(5)
C15 C16 C17 C18 . . -0.8(5)
C15 C16 C17 O6 . . -179.4(3)
O6 C17 C18 C19 . . -178.7(3)
C16 C17 C18 C19 . . 2.5(5)
C17 C18 C19 C14 . . -2.3(5)
C15 C14 C19 C18 . . 0.4(5)
C13 C14 C19 C18 . . 178.7(3)
Cd1 O4 C20 O5 2_656 . 2.6(3)
Cd1 O4 C20 C15 2_656 . -171.3(2)
Cd1 O5 C20 O4 2_656 . -2.7(3)
Cd1 O5 C20 C15 2_656 . 171.2(2)
C14 C15 C20 O4 . . -90.0(4)
C16 C15 C20 O4 . . 86.6(3)
C14 C15 C20 O5 . . 95.7(4)
C16 C15 C20 O5 . . -87.6(4)
C17 O6 C21 C23 . . -87.8(4)
C17 O6 C21 C22 . . 99.0(4)
C23 C21 C22 C23 . 2_645 -0.2(6)
O6 C21 C22 C23 . 2_645 172.9(3)
C22 C21 C23 C22 . 2_645 0.1(6)
O6 C21 C23 C22 . 2_645 -172.9(3)
C25 N3 C24 O7 . . -179.7(6)
C26 N3 C24 O7 . . -1.2(8)
